data_2241426
loop_
_publ_author_name
'Mohan, Billava J.'
'Sarojini, Balladka K.'
'Yathirajan, Hemmige S.'
'Rathore, Ravindranath'
'Glidewell, Christopher'

_publ_section_title
;
 Crystal structure of ethyl
 (1<i>RS</i>,6<i>SR</i>)-4-(2-methyl-1<i>H</i>-imidazol-4-yl)-2-oxo-6-(2,3,5-trichlorophenyl)cyclohex-3-ene-1-carboxylate
;
_journal_coeditor_code SU5251
_journal_issue 1
_journal_name_full 'Acta Crystallographica Section E'
_journal_page_first 31
_journal_page_last 34
_journal_paper_doi 10.1107/S2056989015023245
_journal_volume 72
_journal_year 2016
_chemical_formula_iupac 'C19 H17 Cl3 N2 O3'
_chemical_formula_moiety 'C19 H17 Cl3 N2 O3'
_chemical_formula_sum 'C19 H17 Cl3 N2 O3'
_chemical_formula_weight 427.70
_chemical_name_systematic
;Ethyl
(1<i>RS</i>,6<i>SR</i>)-4-(2-methyl-1<i>H</i>-imidazol-4-yl)-2-oxo-6-(2,3,5-trichlorophenyl)cyclohex-3-ene-1-carboxylate
;
_space_group_crystal_system triclinic
_space_group_IT_number 2
_space_group_name_Hall '-P 1'
_space_group_name_H-M_alt 'P -1'
_symmetry_space_group_name_Hall '-P 1'
_symmetry_space_group_name_H-M 'P -1'
_atom_sites_solution_hydrogens mixed
_audit_creation_method SHELXL-2014
_cell_angle_alpha 106.281(4)
_cell_angle_beta 96.420(5)
_cell_angle_gamma 104.913(5)
_cell_formula_units_Z 2
_cell_length_a 9.753(5)
_cell_length_b 10.029(6)
_cell_length_c 11.099(5)
_cell_measurement_reflns_used 5020
_cell_measurement_temperature 295(2)
_cell_measurement_theta_max 28.707
_cell_measurement_theta_min 2.720
_cell_volume 987.0(9)
_computing_cell_refinement
;
APEX2 (Bruker, 2012)
;
_computing_data_collection
;
APEX2 (Bruker, 2012)
;
_computing_data_reduction
;
SAINT-Plus (Bruker, 2012)
;
_computing_molecular_graphics
;
PLATON (Spek, 2009)
;
_computing_publication_material
;
SHELXL2014 (Sheldrick, 2015) and PLATON (Spek, 2009)
;
_computing_structure_refinement
;
SHELXL2014 (Sheldrick, 2015)
;
_computing_structure_solution
;
SHELXS97 (Sheldrick, 2008)
;
_diffrn_ambient_temperature 295(2)
_diffrn_measured_fraction_theta_full 0.995
_diffrn_measured_fraction_theta_max 0.993
_diffrn_measurement_device_type 'Bruker APEXII area-detector'
_diffrn_measurement_method '\f and \w scans'
_diffrn_radiation_monochromator graphite
_diffrn_radiation_type MoK\a
_diffrn_radiation_wavelength 0.71073
_diffrn_reflns_av_R_equivalents 0.0255
_diffrn_reflns_limit_h_max 12
_diffrn_reflns_limit_h_min -12
_diffrn_reflns_limit_k_max 13
_diffrn_reflns_limit_k_min -12
_diffrn_reflns_limit_l_max 14
_diffrn_reflns_limit_l_min -14
_diffrn_reflns_number 18900
_diffrn_reflns_theta_full 25.242
_diffrn_reflns_theta_max 27.549
_diffrn_reflns_theta_min 2.220
_diffrn_standards_decay_% 0
_diffrn_standards_interval_count 0
_diffrn_standards_interval_time 0
_diffrn_standards_number 0
_exptl_absorpt_coefficient_mu 0.486
_exptl_absorpt_correction_T_max 0.916
_exptl_absorpt_correction_T_min 0.789
_exptl_absorpt_correction_type multi-scan
_exptl_absorpt_process_details
;
(SADABS; Sheldrick, 2003)
;
_exptl_crystal_colour colourless
_exptl_crystal_density_diffrn 1.439
_exptl_crystal_description block
_exptl_crystal_F_000 440
_exptl_crystal_size_max 0.260
_exptl_crystal_size_mid 0.210
_exptl_crystal_size_min 0.180
_refine_diff_density_max 0.576
_refine_diff_density_min -0.540
_refine_ls_extinction_method none
_refine_ls_goodness_of_fit_ref 1.033
_refine_ls_hydrogen_treatment mixed
_refine_ls_matrix_type full
_refine_ls_number_parameters 249
_refine_ls_number_reflns 4534
_refine_ls_number_restraints 0
_refine_ls_restrained_S_all 1.033
_refine_ls_R_factor_all 0.0796
_refine_ls_R_factor_gt 0.0498
_refine_ls_shift/su_max 0.000
_refine_ls_shift/su_mean 0.000
_refine_ls_structure_factor_coef Fsqd
_refine_ls_weighting_details 'w=1/[\s^2^(Fo^2^)+(0.0533P)^2^+0.9642P] where P=(Fo^2^+2Fc^2^)/3'
_refine_ls_weighting_scheme calc
_refine_ls_wR_factor_gt 0.1190
_refine_ls_wR_factor_ref 0.1459
_reflns_number_gt 3178
_reflns_number_total 4534
_reflns_threshold_expression 'I > 2\s(I)'
_cod_data_source_file su5251sup1.cif
_cod_data_source_block I
_cod_depositor_comments
;Adding full bibliography for 2241426.cif.

 Adding full bibliography for 2241426.cif.
;
_cod_database_code 2241426
_cod_database_fobs_code 2241426
_shelx_space_group_comment
;
The symmetry employed for this shelxl refinement is uniquely defined
by the following loop, which should always be used as a source of
symmetry information in preference to the above space-group names.
They are only intended as comments.
;
_shelx_estimated_absorpt_t_min 0.884
_shelx_estimated_absorpt_t_max 0.918
_shelxl_version_number 2.014

loop_
_space_group_symop_operation_xyz
'x, y, z'
'-x, -y, -z'

loop_
_atom_site_type_symbol
_atom_site_label
_atom_site_fract_x
_atom_site_fract_y
_atom_site_fract_z
_atom_site_U_iso_or_equiv
_atom_site_adp_type
_atom_site_calc_flag
_atom_site_occupancy
C C1 0.6401(2) 0.3358(2) 0.5952(2) 0.0332(5) Uani d 1
H H1 0.6710 0.4417 0.6366 0.040 Uiso calc 1
C C2 0.6017(2) 0.3076(3) 0.4517(2) 0.0343(5) Uani d 1
O O2 0.69386(18) 0.3027(2) 0.38603(16) 0.0473(4) Uani d 1
C C3 0.4555(2) 0.2959(3) 0.3987(2) 0.0354(5) Uani d 1
H H3 0.4295 0.2757 0.3108 0.042 Uiso calc 1
C C4 0.3547(2) 0.3129(2) 0.4705(2) 0.0331(5) Uani d 1
C C5 0.3877(2) 0.3355(3) 0.6115(2) 0.0370(5) Uani d 1
H H5A 0.3007 0.2896 0.6373 0.044 Uiso calc 1
H H5B 0.4171 0.4391 0.6583 0.044 Uiso calc 1
C C6 0.5070(2) 0.2725(3) 0.6461(2) 0.0336(5) Uani d 1
H H6 0.4723 0.1671 0.6021 0.040 Uiso calc 1
C C11 0.7669(3) 0.2835(3) 0.6267(2) 0.0378(5) Uani d 1
O O11 0.88835(19) 0.3608(2) 0.66651(19) 0.0516(5) Uani d 1
O O12 0.7266(2) 0.1410(2) 0.6038(2) 0.0547(5) Uani d 1
C C12 0.8381(4) 0.0789(4) 0.6394(4) 0.0731(10) Uani d 1
H H12A 0.9302 0.1321 0.6260 0.088 Uiso calc 1
H H12B 0.8140 -0.0219 0.5857 0.088 Uiso calc 1
C C13 0.8502(6) 0.0866(5) 0.7739(5) 0.1074(16) Uani d 1
H H13A 0.7588 0.0341 0.7870 0.161 Uiso calc 1
H H13B 0.8767 0.1867 0.8270 0.161 Uiso calc 1
H H13C 0.9229 0.0441 0.7961 0.161 Uiso calc 1
N N41 -0.0094(2) 0.3117(3) 0.3823(2) 0.0491(6) Uani d 1
H H41 -0.086(4) 0.321(3) 0.393(3) 0.059 Uiso d 1
C C42 0.0373(3) 0.2879(3) 0.2703(3) 0.0452(6) Uani d 1
N N43 0.1716(2) 0.2869(2) 0.28599(19) 0.0404(5) Uani d 1
C C44 0.2128(2) 0.3098(3) 0.4154(2) 0.0344(5) Uani d 1
C C45 0.1003(3) 0.3263(3) 0.4751(3) 0.0435(6) Uani d 1
H H45 0.0996 0.3440 0.5618 0.052 Uiso calc 1
C C46 -0.0557(3) 0.2675(4) 0.1471(3) 0.0726(10) Uani d 1
H H46A -0.0195 0.2161 0.0773 0.109 Uiso calc 1
H H46B -0.0548 0.3609 0.1399 0.109 Uiso calc 1
H H46C -0.1530 0.2122 0.1442 0.109 Uiso calc 1
C C61 0.5373(2) 0.2972(3) 0.7887(2) 0.0351(5) Uani d 1
C C62 0.4533(3) 0.2008(3) 0.8401(2) 0.0453(6) Uani d 1
Cl Cl62 0.31485(11) 0.05093(9) 0.74148(7) 0.0798(3) Uani d 1
C C63 0.4784(3) 0.2242(3) 0.9712(3) 0.0538(7) Uani d 1
Cl Cl63 0.37058(14) 0.10827(13) 1.03524(9) 0.1058(5) Uani d 1
C C64 0.5884(3) 0.3421(3) 1.0529(2) 0.0508(7) Uani d 1
H H64 0.6071 0.3565 1.1404 0.061 Uiso calc 1
C C65 0.6695(3) 0.4379(3) 1.0018(2) 0.0454(6) Uani d 1
Cl Cl65 0.80666(9) 0.58707(10) 1.10331(7) 0.0736(3) Uani d 1
C C66 0.6450(3) 0.4174(3) 0.8725(2) 0.0401(5) Uani d 1
H H66 0.7012 0.4848 0.8410 0.048 Uiso calc 1

loop_
_atom_site_aniso_label
_atom_site_aniso_U_11
_atom_site_aniso_U_22
_atom_site_aniso_U_33
_atom_site_aniso_U_12
_atom_site_aniso_U_13
_atom_site_aniso_U_23
C1 0.0278(10) 0.0376(12) 0.0331(11) 0.0076(9) 0.0063(9) 0.0118(9)
C2 0.0283(11) 0.0410(12) 0.0354(12) 0.0108(9) 0.0097(9) 0.0134(10)
O2 0.0297(8) 0.0772(13) 0.0393(9) 0.0183(8) 0.0135(7) 0.0209(9)
C3 0.0285(11) 0.0505(14) 0.0285(11) 0.0115(10) 0.0070(8) 0.0144(10)
C4 0.0287(11) 0.0377(12) 0.0328(11) 0.0086(9) 0.0073(9) 0.0121(9)
C5 0.0330(12) 0.0501(14) 0.0313(11) 0.0154(10) 0.0118(9) 0.0140(10)
C6 0.0309(11) 0.0405(12) 0.0293(11) 0.0088(9) 0.0077(9) 0.0123(9)
C11 0.0357(12) 0.0470(14) 0.0335(12) 0.0142(10) 0.0089(9) 0.0150(10)
O11 0.0310(9) 0.0553(11) 0.0652(12) 0.0095(8) 0.0048(8) 0.0193(9)
O12 0.0439(10) 0.0450(11) 0.0700(13) 0.0124(8) -0.0010(9) 0.0161(9)
C12 0.063(2) 0.0548(19) 0.107(3) 0.0243(16) 0.0036(19) 0.0332(19)
C13 0.121(4) 0.098(3) 0.113(4) 0.033(3) -0.008(3) 0.061(3)
N41 0.0257(10) 0.0629(15) 0.0679(15) 0.0175(10) 0.0148(10) 0.0295(12)
C42 0.0323(12) 0.0508(15) 0.0526(15) 0.0106(11) 0.0030(11) 0.0208(12)
N43 0.0308(10) 0.0521(12) 0.0397(11) 0.0137(9) 0.0050(8) 0.0166(9)
C44 0.0268(10) 0.0400(12) 0.0375(12) 0.0091(9) 0.0082(9) 0.0144(10)
C45 0.0312(12) 0.0572(16) 0.0476(14) 0.0154(11) 0.0142(10) 0.0209(12)
C46 0.0450(17) 0.099(3) 0.070(2) 0.0196(17) -0.0092(15) 0.0305(19)
C61 0.0336(11) 0.0425(13) 0.0310(11) 0.0139(9) 0.0075(9) 0.0120(10)
C62 0.0542(15) 0.0442(14) 0.0324(12) 0.0069(11) 0.0110(11) 0.0109(10)
Cl62 0.0963(7) 0.0659(5) 0.0445(4) -0.0258(4) 0.0122(4) 0.0142(4)
C63 0.0669(18) 0.0590(17) 0.0371(14) 0.0121(14) 0.0189(13) 0.0212(13)
Cl63 0.1377(10) 0.1048(8) 0.0488(5) -0.0215(7) 0.0276(5) 0.0344(5)
C64 0.0556(16) 0.0693(18) 0.0284(12) 0.0232(14) 0.0089(11) 0.0132(12)
C65 0.0390(13) 0.0565(16) 0.0340(12) 0.0166(11) 0.0019(10) 0.0044(11)
Cl65 0.0584(5) 0.0874(6) 0.0435(4) -0.0011(4) -0.0029(3) -0.0008(4)
C66 0.0354(12) 0.0484(14) 0.0353(12) 0.0111(10) 0.0077(10) 0.0130(10)

loop_
_atom_type_symbol
_atom_type_description
_atom_type_scat_dispersion_real
_atom_type_scat_dispersion_imag
_atom_type_scat_source
C C 0.0033 0.0016 'International Tables Vol C Tables 4.2.6.8 and 6.1.1.4'
H H 0.0000 0.0000 'International Tables Vol C Tables 4.2.6.8 and 6.1.1.4'
Cl Cl 0.1484 0.1585 'International Tables Vol C Tables 4.2.6.8 and 6.1.1.4'
O O 0.0106 0.0060 'International Tables Vol C Tables 4.2.6.8 and 6.1.1.4'
N N 0.0061 0.0033 'International Tables Vol C Tables 4.2.6.8 and 6.1.1.4'

loop_
_geom_angle_atom_site_label_1
_geom_angle_atom_site_label_2
_geom_angle_atom_site_label_3
_geom_angle
C11 C1 C2 110.53(18)
C11 C1 C6 113.77(19)
C2 C1 C6 110.99(18)
C11 C1 H1 107.1
C2 C1 H1 107.1
C6 C1 H1 107.1
O2 C2 C3 121.8(2)
O2 C2 C1 120.7(2)
C3 C2 C1 117.43(18)
C4 C3 C2 123.1(2)
C4 C3 H3 118.4
C2 C3 H3 118.4
C3 C4 C44 121.5(2)
C3 C4 C5 120.7(2)
C44 C4 C5 117.83(19)
C4 C5 C6 111.86(18)
C4 C5 H5A 109.2
C6 C5 H5A 109.2
C4 C5 H5B 109.2
C6 C5 H5B 109.2
H5A C5 H5B 107.9
C61 C6 C5 110.43(18)
C61 C6 C1 113.84(18)
C5 C6 C1 109.12(19)
C61 C6 H6 107.7
C5 C6 H6 107.7
C1 C6 H6 107.7
O11 C11 O12 124.3(2)
O11 C11 C1 124.2(2)
O12 C11 C1 111.6(2)
C11 O12 C12 116.6(2)
O12 C12 C13 110.1(3)
O12 C12 H12A 109.6
C13 C12 H12A 109.6
O12 C12 H12B 109.6
C13 C12 H12B 109.6
H12A C12 H12B 108.1
C12 C13 H13A 109.5
C12 C13 H13B 109.5
H13A C13 H13B 109.5
C12 C13 H13C 109.5
H13A C13 H13C 109.5
H13B C13 H13C 109.5
C45 N41 C42 108.0(2)
C45 N41 H41 125(2)
C42 N41 H41 127(2)
N43 C42 N41 111.5(2)
N43 C42 C46 125.8(3)
N41 C42 C46 122.7(3)
C42 N43 C44 105.2(2)
C45 C44 N43 109.6(2)
C45 C44 C4 128.4(2)
N43 C44 C4 121.97(19)
N41 C45 C44 105.8(2)
N41 C45 H45 127.1
C44 C45 H45 127.1
C42 C46 H46A 109.5
C42 C46 H46B 109.5
H46A C46 H46B 109.5
C42 C46 H46C 109.5
H46A C46 H46C 109.5
H46B C46 H46C 109.5
C66 C61 C62 117.8(2)
C66 C61 C6 121.8(2)
C62 C61 C6 120.3(2)
C63 C62 C61 120.7(2)
C63 C62 Cl62 119.0(2)
C61 C62 Cl62 120.26(19)
C64 C63 C62 120.7(2)
C64 C63 Cl63 118.6(2)
C62 C63 Cl63 120.7(2)
C65 C64 C63 118.3(2)
C65 C64 H64 120.9
C63 C64 H64 120.9
C64 C65 C66 121.7(2)
C64 C65 Cl65 118.8(2)
C66 C65 Cl65 119.5(2)
C65 C66 C61 120.7(2)
C65 C66 H66 119.7
C61 C66 H66 119.7

loop_
_geom_bond_atom_site_label_1
_geom_bond_atom_site_label_2
_geom_bond_distance
C1 C11 1.506(3)
C1 C2 1.522(3)
C1 C6 1.532(3)
C1 H1 0.9800
C2 O2 1.221(3)
C2 C3 1.443(3)
C3 C4 1.347(3)
C3 H3 0.9300
C4 C44 1.438(3)
C4 C5 1.502(3)
C5 C6 1.521(3)
C5 H5A 0.9700
C5 H5B 0.9700
C6 C61 1.514(3)
C6 H6 0.9800
C11 O11 1.191(3)
C11 O12 1.322(3)
O12 C12 1.454(4)
C12 C13 1.463(6)
C12 H12A 0.9700
C12 H12B 0.9700
C13 H13A 0.9600
C13 H13B 0.9600
C13 H13C 0.9600
N41 C45 1.348(3)
N41 C42 1.351(4)
N41 H41 0.79(3)
C42 N43 1.306(3)
C42 C46 1.485(4)
N43 C44 1.384(3)
C44 C45 1.365(3)
C45 H45 0.9300
C46 H46A 0.9600
C46 H46B 0.9600
C46 H46C 0.9600
C61 C66 1.387(3)
C61 C62 1.391(3)
C62 C63 1.390(4)
C62 Cl62 1.727(3)
C63 C64 1.378(4)
C63 Cl63 1.722(3)
C64 C65 1.373(4)
C64 H64 0.9300
C65 C66 1.376(3)
C65 Cl65 1.727(3)
C66 H66 0.9300

loop_
_geom_hbond_atom_site_label_D
_geom_hbond_atom_site_label_H
_geom_hbond_atom_site_label_A
_geom_hbond_site_symmetry_A
_geom_hbond_distance_DH
_geom_hbond_distance_HA
_geom_hbond_distance_DA
_geom_hbond_angle_DHA
_geom_hbond_publ_flag
N41 H41 O2 1_455 0.79(4) 2.10(4) 2.878(3) 167(3) y
C1 H1 N43 2_666 0.98 2.60 3.538(4) 161 y

loop_
_geom_torsion_atom_site_label_1
_geom_torsion_atom_site_label_2
_geom_torsion_atom_site_label_3
_geom_torsion_atom_site_label_4
_geom_torsion
C11 C1 C2 O2 -27.7(3)
C6 C1 C2 O2 -154.8(2)
C11 C1 C2 C3 156.0(2)
C6 C1 C2 C3 28.9(3)
O2 C2 C3 C4 -174.3(2)
C1 C2 C3 C4 1.9(3)
C2 C3 C4 C44 175.9(2)
C2 C3 C4 C5 -4.2(4)
C3 C4 C5 C6 -24.9(3)
C44 C4 C5 C6 154.9(2)
C4 C5 C6 C61 -179.98(19)
C4 C5 C6 C1 54.2(3)
C11 C1 C6 C61 54.8(3)
C2 C1 C6 C61 -179.81(19)
C11 C1 C6 C5 178.64(19)
C2 C1 C6 C5 -56.0(2)
C2 C1 C11 O11 99.8(3)
C6 C1 C11 O11 -134.6(2)
C2 C1 C11 O12 -79.8(2)
C6 C1 C11 O12 45.8(3)
O11 C11 O12 C12 4.8(4)
C1 C11 O12 C12 -175.6(2)
C11 O12 C12 C13 86.1(4)
C45 N41 C42 N43 -0.2(3)
C45 N41 C42 C46 -179.7(3)
N41 C42 N43 C44 0.7(3)
C46 C42 N43 C44 -179.9(3)
C42 N43 C44 C45 -0.9(3)
C42 N43 C44 C4 178.7(2)
C3 C4 C44 C45 -179.5(3)
C5 C4 C44 C45 0.7(4)
C3 C4 C44 N43 1.1(4)
C5 C4 C44 N43 -178.8(2)
C42 N41 C45 C44 -0.3(3)
N43 C44 C45 N41 0.8(3)
C4 C44 C45 N41 -178.8(2)
C5 C6 C61 C66 -93.7(3)
C1 C6 C61 C66 29.5(3)
C5 C6 C61 C62 84.2(3)
C1 C6 C61 C62 -152.7(2)
C66 C61 C62 C63 -0.7(4)
C6 C61 C62 C63 -178.6(2)
C66 C61 C62 Cl62 178.65(19)
C6 C61 C62 Cl62 0.7(3)
C61 C62 C63 C64 -1.0(4)
Cl62 C62 C63 C64 179.6(2)
C61 C62 C63 Cl63 177.8(2)
Cl62 C62 C63 Cl63 -1.5(4)
C62 C63 C64 C65 1.9(4)
Cl63 C63 C64 C65 -177.0(2)
C63 C64 C65 C66 -1.1(4)
C63 C64 C65 Cl65 179.4(2)
C64 C65 C66 C61 -0.7(4)
Cl65 C65 C66 C61 178.85(19)
C62 C61 C66 C65 1.5(4)
C6 C61 C66 C65 179.4(2)
